data_7044348
loop_
_publ_author_name
'Mehta, Meera'
'Johnstone, Tim'
'Lam, Jolie'
'Bidraha, Bid'
'Hermannsdorfer, Andre'
'Driess, Matthias'
'Stephan, Douglas W.'

_publ_section_title
;
 Synthesis and Oxidation of Phosphine Cations&#x2020;
;
_journal_name_full 'Dalton Trans.'
_journal_paper_doi 10.1039/C7DT03175K
_journal_year 2017
_chemical_formula_moiety 'C37 H42 F2 N3 P, 2(C H2 Cl2), Ag Cl2'
_chemical_formula_sum 'C39 H46 Ag Cl6 F2 N3 P'
_chemical_formula_weight 946.33
_space_group_crystal_system monoclinic
_space_group_IT_number 14
_space_group_name_Hall '-P 2ybc'
_space_group_name_H-M_alt 'P 1 21/c 1'
_symmetry_space_group_name_Hall '-P 2ybc'
_symmetry_space_group_name_H-M 'P 1 21/c 1'
_atom_sites_solution_hydrogens geom
_atom_sites_solution_primary 'intrinsic phasing'
_atom_sites_solution_secondary difmap
_audit_creation_date 2017-09-20
_audit_creation_method
;
Olex2 1.2-dev
(compiled 2017.08.10 svn.r3458 for OlexSys, GUI svn.r5356)
;
_audit_update_record
;
2017-09-26 deposited with the CCDC.
2017-09-28 downloaded from the CCDC.
;
_cell_angle_alpha 90
_cell_angle_beta 91.717(7)
_cell_angle_gamma 90
_cell_formula_units_Z 4
_cell_length_a 22.377(4)
_cell_length_b 10.6024(18)
_cell_length_c 18.089(3)
_cell_measurement_reflns_used 9025
_cell_measurement_temperature 150(2)
_cell_measurement_theta_max 27.56
_cell_measurement_theta_min 2.42
_cell_volume 4289.7(13)
_computing_cell_refinement 'Bruker SAINT'
_computing_data_collection 'Bruker APEX2'
_computing_data_reduction 'Bruker SAINT'
_computing_molecular_graphics 'Olex2 (Dolomanov et al., 2009)'
_computing_publication_material 'Olex2 (Dolomanov et al., 2009)'
_computing_structure_refinement 'ShelXL (Sheldrick, 2015)'
_computing_structure_solution 'SHELXT-2015 (Sheldrick, 2015)'
_diffrn_ambient_temperature 150.15
_diffrn_measured_fraction_theta_full 0.998
_diffrn_measured_fraction_theta_max 0.986
_diffrn_measurement_device_type 'Bruker APEX-II CCD'
_diffrn_measurement_method '\f and \w scans'
_diffrn_radiation_type MoK\a
_diffrn_radiation_wavelength 0.71073
_diffrn_reflns_av_R_equivalents 0.0386
_diffrn_reflns_av_unetI/netI 0.0411
_diffrn_reflns_Laue_measured_fraction_full 0.998
_diffrn_reflns_Laue_measured_fraction_max 0.986
_diffrn_reflns_limit_h_max 29
_diffrn_reflns_limit_h_min -29
_diffrn_reflns_limit_k_max 13
_diffrn_reflns_limit_k_min -13
_diffrn_reflns_limit_l_max 23
_diffrn_reflns_limit_l_min -22
_diffrn_reflns_number 36624
_diffrn_reflns_point_group_measured_fraction_full 0.998
_diffrn_reflns_point_group_measured_fraction_max 0.986
_diffrn_reflns_theta_full 25.242
_diffrn_reflns_theta_max 27.632
_diffrn_reflns_theta_min 1.821
_exptl_absorpt_coefficient_mu 0.921
_exptl_absorpt_correction_T_max 0.7456
_exptl_absorpt_correction_T_min 0.6790
_exptl_absorpt_correction_type multi-scan
_exptl_absorpt_process_details '(Blessing, 1995)'
_exptl_crystal_colour colourless
_exptl_crystal_colour_primary colourless
_exptl_crystal_density_diffrn 1.465
_exptl_crystal_density_meas ?
_exptl_crystal_description block
_exptl_crystal_F_000 1932
_exptl_crystal_size_max 0.27
_exptl_crystal_size_mid 0.12
_exptl_crystal_size_min 0.06
_refine_diff_density_max 0.933
_refine_diff_density_min -0.558
_refine_diff_density_rms 0.091
_refine_ls_extinction_method none
_refine_ls_goodness_of_fit_ref 1.087
_refine_ls_hydrogen_treatment constr
_refine_ls_matrix_type full
_refine_ls_number_parameters 531
_refine_ls_number_reflns 9846
_refine_ls_number_restraints 75
_refine_ls_restrained_S_all 1.086
_refine_ls_R_factor_all 0.0676
_refine_ls_R_factor_gt 0.0503
_refine_ls_shift/su_max 0.001
_refine_ls_shift/su_mean 0.000
_refine_ls_structure_factor_coef Fsqd
_refine_ls_weighting_details 'w=1/[\s^2^(Fo^2^)+(0.0388P)^2^+10.0974P] where P=(Fo^2^+2Fc^2^)/3'
_refine_ls_weighting_scheme calc
_refine_ls_wR_factor_gt 0.1136
_refine_ls_wR_factor_ref 0.1201
_reflns_Friedel_coverage 0.000
_reflns_number_gt 7811
_reflns_number_total 9846
_reflns_threshold_expression 'I > 2\s(I)'
_cod_data_source_file c7dt03175k2.cif
_cod_data_source_block 7
_cod_depositor_comments
;
The following automatic conversions were performed:

'_exptl_crystal_density_meas' value 'not measured' was changed to '?'
- the value is perceived as not measured.

Automatic conversion script
Id: cif_fix_values 4973 2017-02-22 13:04:09Z antanas 
;
_cod_original_cell_volume 4289.6(12)
_cod_database_code 7044348
_shelx_shelxl_version_number 2017/1
_shelx_space_group_comment
;
The symmetry employed for this shelxl refinement is uniquely defined
by the following loop, which should always be used as a source of
symmetry information in preference to the above space-group names.
They are only intended as comments.
;
_shelx_estimated_absorpt_t_max 0.947
_shelx_estimated_absorpt_t_min 0.789
_olex2_refinement_description
;
1. Fixed Uiso
 At 1.2 times of:
  All C(H) groups, All C(H,H) groups
 At 1.5 times of:
  All C(H,H,H) groups
2. Restrained distances
 Cl3-C5 = Cl4-C5
 1.771 with sigma of 0.01
 Cl3-Cl4
 2.916 with sigma of 0.03
 Cl5-C6 = Cl6-C6
 1.771 with sigma of 0.01
 Cl5-Cl6
 2.916 with sigma of 0.03
 C2S-Cl2A \\sim C2T-Cl2B
 with sigma of 0.02
 C2S-Cl22 \\sim C2T-Cl
 with sigma of 0.02
 Cl2A-Cl22 \\sim Cl2B-Cl
 with sigma of 0.04
3. Uiso/Uaniso restraints and constraints
Cl3 \\sim Cl4 \\sim C5: within 2A with sigma of 0.04 and sigma for terminal
atoms of 0.08
Cl5 \\sim Cl6 \\sim C6: within 2A with sigma of 0.04 and sigma for terminal
atoms of 0.08
C6 \\sim Cl5: within 2A with sigma of 0.01 and sigma for terminal atoms of 0.02
Uanis(Cl2B) \\sim Ueq: with sigma of 0.01 and sigma for terminal atoms of 0.02
4. Rigid body (RIGU) restrains
 Cl2B, C2T, Cl
 with sigma for 1-2 distances of 0.01 and sigma for 1-3 distances of 0.01
 Cl2A, C2S, Cl22
 with sigma for 1-2 distances of 0.01 and sigma for 1-3 distances of 0.01
 Cl2B, C2T, H2TA, H2TB, Cl
 with sigma for 1-2 distances of 0.001 and sigma for 1-3 distances of 0.001
 Cl3, Cl4, C5
 with sigma for 1-2 distances of 0.004 and sigma for 1-3 distances of 0.004
 Cl5, Cl6, C6
 with sigma for 1-2 distances of 0.004 and sigma for 1-3 distances of 0.004
 Cl6, Cl5, C6, H6A, H6B
 with sigma for 1-2 distances of 0.01 and sigma for 1-3 distances of 0.01
5. Others
 Sof(C2T)=Sof(H2TA)=Sof(H2TB)=Sof(Cl2B)=Sof(Cl)=1-FVAR(1)
 Sof(C2S)=Sof(H2SA)=Sof(H2SB)=Sof(Cl2A)=Sof(Cl22)=FVAR(1)
 Fixed Sof: Cl3(0.7) Cl4(0.7) C5(0.7) H5A(0.7) H5B(0.7) Cl5(0.3) Cl6(0.3)
 C6(0.3) H6A(0.3) H6B(0.3)
6.a Ternary CH refined with riding coordinates:
 C410(H410), C430(H430), C450(H450)
6.b Secondary CH2 refined with riding coordinates:
 C4(H4A,H4B), C2S(H2SA,H2SB), C2T(H2TA,H2TB), C5(H5A,H5B), C6(H6A,H6B)
6.c Aromatic/amide H refined with riding coordinates:
 C102(H102), C103(H103), C104(H104), C105(H105), C106(H106), C202(H202),
 C203(H203), C204(H204), C205(H205), C302(H302), C303(H303), C304(H304),
 C305(H305), C306(H306), C402(H402), C404(H404)
6.d Idealised Me refined as rotating group:
 C3(H3A,H3B,H3C), C411(H41A,H41B,H41C), C412(H41D,H41E,H41F), C431(H43A,H43B,
 H43C), C432(H43D,H43E,H43F), C451(H45A,H45B,H45C), C452(H45D,H45E,H45F)
;
_olex2_submission_special_instructions 'No special instructions were received'

loop_
_space_group_symop_operation_xyz
'x, y, z'
'-x, y+1/2, -z+1/2'
'-x, -y, -z'
'x, -y-1/2, z-1/2'

loop_
_atom_site_label
_atom_site_type_symbol
_atom_site_fract_x
_atom_site_fract_y
_atom_site_fract_z
_atom_site_U_iso_or_equiv
_atom_site_adp_type
_atom_site_occupancy
_atom_site_site_symmetry_order
_atom_site_calc_flag
_atom_site_refinement_flags_posn
_atom_site_refinement_flags_adp
_atom_site_refinement_flags_occupancy
_atom_site_disorder_assembly
_atom_site_disorder_group
P1 P 0.13538(3) -0.39564(8) 0.49683(4) 0.01564(16) Uani 1 1 d . . . . .
F1 F 0.08136(8) -0.47958(17) 0.45784(9) 0.0195(4) Uani 1 1 d . . . . .
F2 F 0.19031(8) -0.30527(17) 0.53111(10) 0.0211(4) Uani 1 1 d . . . . .
C1 C 0.12305(13) -0.3348(3) 0.34268(16) 0.0153(6) Uani 1 1 d . . . . .
N1 N 0.21534(11) -0.3360(2) 0.38242(14) 0.0154(5) Uani 1 1 d . . . . .
C3 C 0.14693(17) -0.2708(4) 0.21196(19) 0.0366(10) Uani 1 1 d . . . . .
H3A H 0.124070 -0.191998 0.210813 0.055 Uiso 1 1 calc GR . . . .
H3B H 0.123047 -0.338034 0.188442 0.055 Uiso 1 1 calc GR . . . .
H3C H 0.183978 -0.259473 0.185182 0.055 Uiso 1 1 calc GR . . . .
C4 C 0.27246(13) -0.3432(3) 0.42740(18) 0.0212(7) Uani 1 1 d . . . . .
H4A H 0.269616 -0.414280 0.462591 0.025 Uiso 1 1 calc R . . . .
H4B H 0.276784 -0.264766 0.456799 0.025 Uiso 1 1 calc R . . . .
C99 C 0.32783(13) -0.3604(3) 0.38332(17) 0.0198(7) Uani 1 1 d . . . . .
C2 C 0.15843(13) -0.3546(3) 0.40459(16) 0.0152(6) Uani 1 1 d . . . . .
N3 N 0.16140(11) -0.3052(3) 0.28868(14) 0.0180(5) Uani 1 1 d . . . . .
N2 N 0.21784(12) -0.3072(3) 0.31238(14) 0.0201(6) Uani 1 1 d . . . . .
C101 C 0.08126(14) -0.2939(3) 0.53855(16) 0.0183(6) Uani 1 1 d . . . . .
C102 C 0.08885(16) -0.1637(3) 0.53531(18) 0.0234(7) Uani 1 1 d . . . . .
H102 H 0.123639 -0.128650 0.514568 0.028 Uiso 1 1 calc R . . . .
C103 C 0.04479(17) -0.0856(4) 0.5629(2) 0.0315(8) Uani 1 1 d . . . . .
H103 H 0.048758 0.003315 0.559040 0.038 Uiso 1 1 calc R . . . .
C104 C -0.00476(18) -0.1365(4) 0.5958(2) 0.0339(9) Uani 1 1 d . . . . .
H104 H -0.034376 -0.082513 0.615076 0.041 Uiso 1 1 calc R . . . .
C105 C -0.01106(16) -0.2648(4) 0.6005(2) 0.0323(8) Uani 1 1 d . . . . .
H105 H -0.044529 -0.299354 0.624455 0.039 Uiso 1 1 calc R . . . .
C106 C 0.03105(14) -0.3450(3) 0.57051(18) 0.0231(7) Uani 1 1 d . . . . .
H106 H 0.025524 -0.433800 0.571895 0.028 Uiso 1 1 calc R . . . .
C201 C 0.16799(14) -0.5347(3) 0.53996(17) 0.0212(7) Uani 1 1 d . . . . .
C202 C 0.15588(17) -0.6536(3) 0.5103(2) 0.0301(8) Uani 1 1 d . . . . .
H202 H 0.131034 -0.660982 0.467055 0.036 Uiso 1 1 calc R . . . .
C203 C 0.1797(2) -0.7612(4) 0.5434(2) 0.0422(10) Uani 1 1 d . . . . .
H203 H 0.171863 -0.841771 0.522237 0.051 Uiso 1 1 calc R . . . .
C204 C 0.2149(2) -0.7505(4) 0.6072(2) 0.0444(11) Uani 1 1 d . . . . .
H204 H 0.230536 -0.824035 0.630776 0.053 Uiso 1 1 calc R . . . .
C205 C 0.22725(19) -0.6332(5) 0.6366(2) 0.0426(10) Uani 1 1 d . . . . .
H205 H 0.251335 -0.626950 0.680563 0.051 Uiso 1 1 calc R . . . .
C206 C 0.20535(17) -0.5241(4) 0.60340(19) 0.0316(8) Uani 1 1 d . . . . .
C301 C 0.05753(14) -0.3397(3) 0.32792(16) 0.0185(6) Uani 1 1 d . . . . .
C302 C 0.02117(16) -0.2448(4) 0.3536(2) 0.0286(8) Uani 1 1 d . . . . .
H302 H 0.038076 -0.174586 0.379279 0.034 Uiso 1 1 calc R . . . .
C303 C -0.03994(17) -0.2530(4) 0.3415(2) 0.0375(9) Uani 1 1 d . . . . .
H303 H -0.065161 -0.187859 0.358748 0.045 Uiso 1 1 calc R . . . .
C304 C -0.06446(16) -0.3550(4) 0.3047(2) 0.0360(9) Uani 1 1 d . . . . .
H304 H -0.106577 -0.360994 0.297395 0.043 Uiso 1 1 calc R . . . .
C305 C -0.02838(16) -0.4472(4) 0.2788(2) 0.0316(8) Uani 1 1 d . . . . .
H305 H -0.045671 -0.516610 0.252730 0.038 Uiso 1 1 calc R . . . .
C306 C 0.03300(15) -0.4418(3) 0.28969(18) 0.0247(7) Uani 1 1 d . . . . .
H306 H 0.057888 -0.506549 0.271391 0.030 Uiso 1 1 calc R . . . .
C401 C 0.35177(15) -0.4836(3) 0.3756(2) 0.0260(7) Uani 1 1 d . . . . .
C402 C 0.40722(16) -0.4962(4) 0.3437(2) 0.0328(8) Uani 1 1 d . . . . .
H402 H 0.424075 -0.577994 0.339229 0.039 Uiso 1 1 calc R . . . .
C403 C 0.43845(16) -0.3938(4) 0.3185(2) 0.0318(8) Uani 1 1 d . . . . .
C404 C 0.41250(16) -0.2760(4) 0.3227(2) 0.0329(8) Uani 1 1 d . . . . .
H404 H 0.433156 -0.205397 0.303608 0.039 Uiso 1 1 calc R . . . .
C405 C 0.35710(15) -0.2571(4) 0.35392(19) 0.0263(7) Uani 1 1 d . . . . .
C410 C 0.31990(17) -0.5992(4) 0.4037(2) 0.0377(9) Uani 1 1 d . . . . .
H410 H 0.276254 -0.579059 0.404189 0.045 Uiso 1 1 calc R . . . .
C411 C 0.3275(2) -0.7147(4) 0.3539(3) 0.0562(14) Uani 1 1 d . . . . .
H41A H 0.317474 -0.691861 0.302560 0.084 Uiso 1 1 calc GR . . . .
H41B H 0.300804 -0.782246 0.369733 0.084 Uiso 1 1 calc GR . . . .
H41C H 0.369007 -0.743977 0.357702 0.084 Uiso 1 1 calc GR . . . .
C412 C 0.3400(2) -0.6306(5) 0.4829(3) 0.0569(14) Uani 1 1 d . . . . .
H41D H 0.382297 -0.654957 0.483915 0.085 Uiso 1 1 calc GR . . . .
H41E H 0.315994 -0.700622 0.501190 0.085 Uiso 1 1 calc GR . . . .
H41F H 0.334734 -0.556523 0.514395 0.085 Uiso 1 1 calc GR . . . .
C430 C 0.50037(17) -0.4120(4) 0.2867(2) 0.0403(10) Uani 1 1 d . . . . .
H430 H 0.510292 -0.503733 0.290600 0.048 Uiso 1 1 calc R . . . .
C431 C 0.5006(2) -0.3779(7) 0.2069(3) 0.0701(17) Uani 1 1 d . . . . .
H43A H 0.470136 -0.427308 0.179726 0.105 Uiso 1 1 calc GR . . . .
H43B H 0.540024 -0.396065 0.187215 0.105 Uiso 1 1 calc GR . . . .
H43C H 0.491805 -0.287801 0.201097 0.105 Uiso 1 1 calc GR . . . .
C432 C 0.54704(19) -0.3414(6) 0.3311(4) 0.0686(17) Uani 1 1 d . . . . .
H43D H 0.586529 -0.358608 0.311321 0.103 Uiso 1 1 calc GR . . . .
H43E H 0.546348 -0.368738 0.382792 0.103 Uiso 1 1 calc GR . . . .
H43F H 0.538784 -0.250750 0.328134 0.103 Uiso 1 1 calc GR . . . .
C450 C 0.33113(17) -0.1256(3) 0.3589(2) 0.0307(8) Uani 1 1 d . . . . .
H450 H 0.288720 -0.133764 0.374198 0.037 Uiso 1 1 calc R . . . .
C451 C 0.3309(2) -0.0585(4) 0.2842(3) 0.0480(11) Uani 1 1 d . . . . .
H45A H 0.372122 -0.042232 0.270181 0.072 Uiso 1 1 calc GR . . . .
H45B H 0.309336 0.021588 0.287868 0.072 Uiso 1 1 calc GR . . . .
H45C H 0.311016 -0.111935 0.246725 0.072 Uiso 1 1 calc GR . . . .
C452 C 0.3648(2) -0.0490(4) 0.4179(3) 0.0508(12) Uani 1 1 d . . . . .
H45D H 0.362716 -0.092096 0.465695 0.076 Uiso 1 1 calc GR . . . .
H45E H 0.346611 0.034829 0.421555 0.076 Uiso 1 1 calc GR . . . .
H45F H 0.406688 -0.040256 0.404496 0.076 Uiso 1 1 calc GR . . . .
C2S C 0.3134(5) -0.4592(9) 0.1810(5) 0.043(2) Uani 0.763(12) 1 d D U P A 1
H2SA H 0.287290 -0.495022 0.218886 0.051 Uiso 0.763(12) 1 calc R . P A 1
H2SB H 0.339408 -0.394749 0.205021 0.051 Uiso 0.763(12) 1 calc R . P A 1
Cl2A Cl 0.26954(14) -0.3892(4) 0.11079(12) 0.0591(9) Uani 0.763(12) 1 d D U P A 1
Cl22 Cl 0.35768(17) -0.5793(5) 0.1442(4) 0.0662(13) Uani 0.763(12) 1 d D U P A 1
Ag1 Ag 0.17339(2) -0.81444(3) 0.32974(2) 0.03076(9) Uani 1 1 d . . . . .
Cl1 Cl 0.18009(5) -0.61004(8) 0.28395(6) 0.0371(2) Uani 1 1 d . . . . .
Cl2 Cl 0.16274(5) -1.01967(9) 0.37153(6) 0.0408(2) Uani 1 1 d . . . . .
C2T C 0.316(2) -0.440(4) 0.1809(15) 0.074(15) Uani 0.237(12) 1 d D U P A 2
H2TA H 0.279031 -0.479419 0.198984 0.089 Uiso 0.237(12) 1 calc R U P A 2
H2TB H 0.338251 -0.404193 0.224104 0.089 Uiso 0.237(12) 1 calc R U P A 2
Cl2B Cl 0.2967(8) -0.3186(18) 0.1195(4) 0.082(5) Uani 0.237(12) 1 d D U P A 2
Cl Cl 0.3600(9) -0.556(2) 0.1395(12) 0.079(5) Uani 0.237(12) 1 d D U P A 2
Cl3 Cl 0.50140(16) -0.2091(4) 0.5196(2) 0.1020(13) Uani 0.7 1 d D U P B 1
Cl4 Cl 0.39430(11) -0.3231(2) 0.58270(13) 0.0854(7) Uani 0.7 1 d D U P B 1
C5 C 0.4546(4) -0.3435(9) 0.5227(5) 0.086(3) Uani 0.7 1 d D U P B 1
H5A H 0.438482 -0.361724 0.472231 0.103 Uiso 0.7 1 calc R . P B 1
H5B H 0.478605 -0.417140 0.539364 0.103 Uiso 0.7 1 calc R . P B 1
Cl5 Cl 0.5071(5) -0.1398(10) 0.4997(7) 0.111(3) Uani 0.3 1 d D U P C 2
Cl6 Cl 0.4757(3) -0.3773(6) 0.5599(4) 0.097(2) Uani 0.3 1 d D U P C 2
C6 C 0.4458(6) -0.2420(12) 0.5155(11) 0.073(4) Uani 0.3 1 d D U P C 2
H6A H 0.416434 -0.200146 0.547209 0.088 Uiso 0.3 1 calc R U P C 2
H6B H 0.425525 -0.265274 0.468045 0.088 Uiso 0.3 1 calc R U P C 2

loop_
_atom_site_aniso_label
_atom_site_aniso_U_11
_atom_site_aniso_U_22
_atom_site_aniso_U_33
_atom_site_aniso_U_23
_atom_site_aniso_U_13
_atom_site_aniso_U_12
P1 0.0175(4) 0.0161(4) 0.0133(4) -0.0007(3) 0.0015(3) -0.0005(3)
F1 0.0218(9) 0.0179(9) 0.0188(9) -0.0001(7) 0.0013(7) -0.0050(7)
F2 0.0209(9) 0.0226(10) 0.0197(9) -0.0058(8) -0.0007(7) -0.0018(8)
C1 0.0194(15) 0.0098(14) 0.0169(14) 0.0005(11) 0.0032(11) -0.0010(11)
N1 0.0168(12) 0.0128(12) 0.0167(12) -0.0016(10) 0.0016(10) 0.0003(10)
C3 0.0296(19) 0.062(3) 0.0186(17) 0.0155(18) 0.0024(14) -0.0008(18)
C4 0.0153(15) 0.0273(18) 0.0210(16) 0.0005(13) 0.0000(12) 0.0003(13)
C99 0.0123(14) 0.0271(17) 0.0201(15) 0.0031(13) 0.0021(12) 0.0002(12)
C2 0.0190(15) 0.0126(14) 0.0143(14) 0.0002(11) 0.0032(11) 0.0006(11)
N3 0.0206(13) 0.0184(13) 0.0151(12) 0.0033(11) 0.0011(10) 0.0003(11)
N2 0.0197(13) 0.0202(14) 0.0206(13) 0.0030(11) 0.0021(10) -0.0003(11)
C101 0.0204(15) 0.0215(16) 0.0132(14) -0.0022(12) 0.0010(11) 0.0036(12)
C102 0.0293(18) 0.0224(17) 0.0185(15) -0.0008(13) 0.0016(13) 0.0010(14)
C103 0.044(2) 0.0250(19) 0.0258(18) -0.0009(15) 0.0020(16) 0.0119(16)
C104 0.036(2) 0.039(2) 0.0264(18) -0.0066(17) 0.0003(15) 0.0150(17)
C105 0.0232(18) 0.047(2) 0.0270(18) -0.0036(17) 0.0045(14) 0.0023(16)
C106 0.0232(17) 0.0272(18) 0.0189(16) -0.0015(13) 0.0019(13) -0.0014(13)
C201 0.0238(16) 0.0207(16) 0.0194(15) 0.0042(13) 0.0060(12) 0.0044(13)
C202 0.039(2) 0.0216(18) 0.0300(19) 0.0031(15) 0.0016(15) 0.0019(15)
C203 0.050(3) 0.027(2) 0.050(3) 0.0098(19) 0.010(2) 0.0067(19)
C204 0.047(2) 0.041(3) 0.046(2) 0.024(2) 0.009(2) 0.019(2)
C205 0.044(2) 0.057(3) 0.027(2) 0.0140(19) -0.0030(17) 0.016(2)
C206 0.032(2) 0.040(2) 0.0227(17) 0.0034(16) -0.0012(14) 0.0093(17)
C301 0.0191(15) 0.0235(17) 0.0128(14) 0.0040(12) -0.0005(11) 0.0009(12)
C302 0.0256(18) 0.0291(19) 0.0310(19) -0.0011(16) -0.0007(14) 0.0054(15)
C303 0.0270(19) 0.046(2) 0.040(2) 0.0014(19) 0.0021(16) 0.0142(18)
C304 0.0194(17) 0.058(3) 0.0305(19) 0.0148(19) -0.0018(15) -0.0015(17)
C305 0.0309(19) 0.038(2) 0.0253(18) 0.0047(16) -0.0040(15) -0.0114(17)
C306 0.0255(17) 0.0292(18) 0.0196(16) 0.0002(14) 0.0014(13) -0.0046(14)
C401 0.0173(16) 0.0308(19) 0.0296(18) 0.0023(15) -0.0022(13) 0.0006(14)
C402 0.0230(18) 0.033(2) 0.043(2) -0.0054(17) 0.0016(15) 0.0044(15)
C403 0.0219(17) 0.043(2) 0.0309(19) -0.0070(17) 0.0029(14) -0.0021(16)
C404 0.0264(18) 0.038(2) 0.034(2) -0.0009(17) 0.0067(15) -0.0132(16)
C405 0.0239(17) 0.0299(19) 0.0253(17) -0.0043(15) 0.0026(14) -0.0055(15)
C410 0.0214(18) 0.032(2) 0.060(3) 0.0115(19) 0.0031(17) 0.0073(16)
C411 0.041(3) 0.022(2) 0.107(4) 0.001(2) 0.010(3) 0.0005(18)
C412 0.041(3) 0.062(3) 0.067(3) 0.036(3) 0.006(2) 0.011(2)
C430 0.0259(19) 0.045(3) 0.050(2) -0.007(2) 0.0127(17) 0.0004(18)
C431 0.046(3) 0.108(5) 0.057(3) 0.002(3) 0.025(2) 0.008(3)
C432 0.022(2) 0.083(4) 0.102(4) -0.040(3) 0.012(2) -0.006(2)
C450 0.0317(19) 0.0218(18) 0.039(2) 0.0000(16) 0.0051(16) -0.0057(15)
C451 0.060(3) 0.034(2) 0.049(3) 0.009(2) -0.007(2) -0.001(2)
C452 0.080(3) 0.029(2) 0.044(2) -0.006(2) -0.001(2) -0.011(2)
C2S 0.035(4) 0.040(4) 0.053(5) -0.006(3) -0.006(3) 0.009(3)
Cl2A 0.0550(13) 0.071(2) 0.0516(10) 0.0238(10) 0.0110(8) 0.0227(13)
Cl22 0.0421(15) 0.052(2) 0.104(3) -0.0242(18) -0.0059(15) 0.0147(11)
Ag1 0.03318(16) 0.02104(14) 0.03816(16) -0.00372(12) 0.00286(11) -0.00069(11)
Cl1 0.0475(6) 0.0185(4) 0.0452(5) -0.0048(4) -0.0010(4) 0.0013(4)
Cl2 0.0450(6) 0.0233(5) 0.0545(6) 0.0049(4) 0.0099(5) -0.0006(4)
C2T 0.12(3) 0.071(15) 0.031(12) 0.003(9) 0.001(13) 0.043(19)
Cl2B 0.103(9) 0.102(9) 0.043(3) 0.028(4) 0.025(4) 0.057(8)
Cl 0.118(10) 0.050(6) 0.071(7) -0.004(5) 0.024(6) 0.019(5)
Cl3 0.0566(17) 0.176(4) 0.0727(19) -0.040(3) -0.0036(13) 0.025(2)
Cl4 0.0940(17) 0.0862(17) 0.0758(14) -0.0281(13) 0.0002(12) 0.0115(13)
C5 0.082(6) 0.126(8) 0.050(5) -0.035(6) -0.009(4) 0.036(5)
Cl5 0.102(6) 0.122(7) 0.107(7) -0.042(5) -0.016(5) -0.019(5)
Cl6 0.133(5) 0.073(4) 0.081(4) -0.016(3) -0.056(4) 0.036(3)
C6 0.062(9) 0.077(10) 0.080(11) -0.024(8) -0.019(8) 0.030(7)

loop_
_atom_type_symbol
_atom_type_description
_atom_type_scat_dispersion_real
_atom_type_scat_dispersion_imag
_atom_type_scat_source
C C 0.0033 0.0016 'International Tables Vol C Tables 4.2.6.8 and 6.1.1.4'
H H 0.0000 0.0000 'International Tables Vol C Tables 4.2.6.8 and 6.1.1.4'
Ag Ag -0.8971 1.1015 'International Tables Vol C Tables 4.2.6.8 and 6.1.1.4'
Cl Cl 0.1484 0.1585 'International Tables Vol C Tables 4.2.6.8 and 6.1.1.4'
F F 0.0171 0.0103 'International Tables Vol C Tables 4.2.6.8 and 6.1.1.4'
N N 0.0061 0.0033 'International Tables Vol C Tables 4.2.6.8 and 6.1.1.4'
P P 0.1023 0.0942 'International Tables Vol C Tables 4.2.6.8 and 6.1.1.4'

loop_
_geom_angle_atom_site_label_1
_geom_angle_atom_site_label_2
_geom_angle_atom_site_label_3
_geom_angle
F1 P1 F2 176.20(10)
F1 P1 C2 87.75(12)
F1 P1 C101 90.52(12)
F1 P1 C201 91.46(13)
F2 P1 C2 88.71(12)
F2 P1 C101 89.85(12)
F2 P1 C201 91.42(13)
C101 P1 C2 117.03(14)
C101 P1 C201 124.99(14)
C201 P1 C2 117.98(14)
C2 C1 C301 133.4(3)
N3 C1 C2 105.2(3)
N3 C1 C301 121.5(3)
C2 N1 C4 128.6(3)
N2 N1 C4 118.6(2)
N2 N1 C2 112.8(2)
H3A C3 H3B 109.5
H3A C3 H3C 109.5
H3B C3 H3C 109.5
N3 C3 H3A 109.5
N3 C3 H3B 109.5
N3 C3 H3C 109.5
N1 C4 H4A 108.5
N1 C4 H4B 108.5
N1 C4 C99 114.9(3)
H4A C4 H4B 107.5
C99 C4 H4A 108.5
C99 C4 H4B 108.5
C401 C99 C4 118.9(3)
C405 C99 C4 120.8(3)
C405 C99 C401 120.3(3)
C1 C2 P1 128.0(2)
N1 C2 P1 126.9(2)
N1 C2 C1 105.1(3)
C1 N3 C3 127.9(3)
N2 N3 C1 112.4(2)
N2 N3 C3 119.6(3)
N1 N2 N3 104.5(2)
C102 C101 P1 119.4(2)
C106 C101 P1 120.2(3)
C106 C101 C102 120.4(3)
C101 C102 H102 120.5
C103 C102 C101 119.1(3)
C103 C102 H102 120.5
C102 C103 H103 119.7
C104 C103 C102 120.5(4)
C104 C103 H103 119.7
C103 C104 H104 120.0
C105 C104 C103 119.9(3)
C105 C104 H104 120.0
C104 C105 H105 119.7
C104 C105 C106 120.7(4)
C106 C105 H105 119.7
C101 C106 C105 119.3(3)
C101 C106 H106 120.3
C105 C106 H106 120.3
C202 C201 P1 120.0(3)
C202 C201 C206 119.4(3)
C206 C201 P1 120.6(3)
C201 C202 H202 119.6
C203 C202 C201 120.7(4)
C203 C202 H202 119.6
C202 C203 H203 120.2
C204 C203 C202 119.6(4)
C204 C203 H203 120.2
C203 C204 H204 120.0
C205 C204 C203 119.9(4)
C205 C204 H204 120.0
C204 C205 H205 119.3
C204 C205 C206 121.5(4)
C206 C205 H205 119.3
C205 C206 C201 118.8(4)
C302 C301 C1 120.2(3)
C302 C301 C306 120.4(3)
C306 C301 C1 119.4(3)
C301 C302 H302 120.3
C303 C302 C301 119.4(4)
C303 C302 H302 120.3
C302 C303 H303 119.9
C304 C303 C302 120.3(4)
C304 C303 H303 119.9
C303 C304 H304 120.0
C305 C304 C303 120.0(3)
C305 C304 H304 120.0
C304 C305 H305 119.4
C304 C305 C306 121.2(4)
C306 C305 H305 119.4
C301 C306 H306 120.7
C305 C306 C301 118.7(3)
C305 C306 H306 120.7
C99 C401 C410 121.9(3)
C402 C401 C99 118.2(3)
C402 C401 C410 119.8(3)
C401 C402 H402 119.0
C403 C402 C401 122.0(4)
C403 C402 H402 119.0
C402 C403 C404 118.5(3)
C402 C403 C430 120.0(4)
C404 C403 C430 121.5(4)
C403 C404 H404 118.9
C403 C404 C405 122.2(3)
C405 C404 H404 118.9
C99 C405 C404 118.5(3)
C99 C405 C450 121.1(3)
C404 C405 C450 120.3(3)
C401 C410 H410 107.5
C401 C410 C411 112.8(3)
C401 C410 C412 111.3(4)
C411 C410 H410 107.5
C412 C410 H410 107.5
C412 C410 C411 110.0(4)
C410 C411 H41A 109.5
C410 C411 H41B 109.5
C410 C411 H41C 109.5
H41A C411 H41B 109.5
H41A C411 H41C 109.5
H41B C411 H41C 109.5
C410 C412 H41D 109.5
C410 C412 H41E 109.5
C410 C412 H41F 109.5
H41D C412 H41E 109.5
H41D C412 H41F 109.5
H41E C412 H41F 109.5
C403 C430 H430 107.3
C431 C430 C403 111.4(4)
C431 C430 H430 107.3
C431 C430 C432 112.1(4)
C432 C430 C403 111.1(3)
C432 C430 H430 107.3
C430 C431 H43A 109.5
C430 C431 H43B 109.5
C430 C431 H43C 109.5
H43A C431 H43B 109.5
H43A C431 H43C 109.5
H43B C431 H43C 109.5
C430 C432 H43D 109.5
C430 C432 H43E 109.5
C430 C432 H43F 109.5
H43D C432 H43E 109.5
H43D C432 H43F 109.5
H43E C432 H43F 109.5
C405 C450 H450 107.8
C405 C450 C451 111.5(3)
C405 C450 C452 110.5(3)
C451 C450 H450 107.8
C452 C450 H450 107.8
C452 C450 C451 111.1(3)
C450 C451 H45A 109.5
C450 C451 H45B 109.5
C450 C451 H45C 109.5
H45A C451 H45B 109.5
H45A C451 H45C 109.5
H45B C451 H45C 109.5
C450 C452 H45D 109.5
C450 C452 H45E 109.5
C450 C452 H45F 109.5
H45D C452 H45E 109.5
H45D C452 H45F 109.5
H45E C452 H45F 109.5
H2SA C2S H2SB 108.2
Cl2A C2S H2SA 109.6
Cl2A C2S H2SB 109.6
Cl2A C2S Cl22 110.1(5)
Cl22 C2S H2SA 109.6
Cl22 C2S H2SB 109.6
Cl2 Ag1 Cl1 177.22(4)
H2TA C2T H2TB 107.9
Cl2B C2T H2TA 109.2
Cl2B C2T H2TB 109.2
Cl2B C2T Cl 112.1(15)
Cl C2T H2TA 109.2
Cl C2T H2TB 109.2
Cl3 C5 H5A 109.1
Cl3 C5 H5B 109.1
Cl4 C5 Cl3 112.5(5)
Cl4 C5 H5A 109.1
Cl4 C5 H5B 109.1
H5A C5 H5B 107.8
Cl5 C6 H6A 110.4
Cl5 C6 H6B 110.4
Cl6 C6 Cl5 106.5(8)
Cl6 C6 H6A 110.4
Cl6 C6 H6B 110.4
H6A C6 H6B 108.6

loop_
_geom_bond_atom_site_label_1
_geom_bond_atom_site_label_2
_geom_bond_distance
P1 F1 1.6430(19)
P1 F2 1.6636(19)
P1 C2 1.814(3)
P1 C101 1.804(3)
P1 C201 1.812(3)
C1 C2 1.368(4)
C1 N3 1.356(4)
C1 C301 1.483(4)
N1 C4 1.496(4)
N1 C2 1.361(4)
N1 N2 1.306(4)
C3 H3A 0.9800
C3 H3B 0.9800
C3 H3C 0.9800
C3 N3 1.462(4)
C4 H4A 0.9900
C4 H4B 0.9900
C4 C99 1.505(4)
C99 C401 1.420(5)
C99 C405 1.390(5)
N3 N2 1.322(4)
C101 C102 1.392(5)
C101 C106 1.389(5)
C102 H102 0.9500
C102 C103 1.391(5)
C103 H103 0.9500
C103 C104 1.383(6)
C104 H104 0.9500
C104 C105 1.371(6)
C105 H105 0.9500
C105 C106 1.391(5)
C106 H106 0.9500
C201 C202 1.392(5)
C201 C206 1.404(5)
C202 H202 0.9500
C202 C203 1.387(5)
C203 H203 0.9500
C203 C204 1.383(6)
C204 H204 0.9500
C204 C205 1.377(7)
C205 H205 0.9500
C205 C206 1.386(6)
C301 C302 1.383(5)
C301 C306 1.389(5)
C302 H302 0.9500
C302 C303 1.381(5)
C303 H303 0.9500
C303 C304 1.376(6)
C304 H304 0.9500
C304 C305 1.360(6)
C305 H305 0.9500
C305 C306 1.383(5)
C306 H306 0.9500
C401 C402 1.390(5)
C401 C410 1.513(5)
C402 H402 0.9500
C402 C403 1.377(5)
C403 C404 1.380(6)
C403 C430 1.529(5)
C404 H404 0.9500
C404 C405 1.392(5)
C405 C450 1.514(5)
C410 H410 1.0000
C410 C411 1.533(6)
C410 C412 1.525(6)
C411 H41A 0.9800
C411 H41B 0.9800
C411 H41C 0.9800
C412 H41D 0.9800
C412 H41E 0.9800
C412 H41F 0.9800
C430 H430 1.0000
C430 C431 1.488(7)
C430 C432 1.498(6)
C431 H43A 0.9800
C431 H43B 0.9800
C431 H43C 0.9800
C432 H43D 0.9800
C432 H43E 0.9800
C432 H43F 0.9800
C450 H450 1.0000
C450 C451 1.527(6)
C450 C452 1.523(6)
C451 H45A 0.9800
C451 H45B 0.9800
C451 H45C 0.9800
C452 H45D 0.9800
C452 H45E 0.9800
C452 H45F 0.9800
C2S H2SA 0.9900
C2S H2SB 0.9900
C2S Cl2A 1.747(8)
C2S Cl22 1.756(6)
Ag1 Cl1 2.3265(10)
Ag1 Cl2 2.3180(11)
C2T H2TA 0.9900
C2T H2TB 0.9900
C2T Cl2B 1.746(17)
C2T Cl 1.758(17)
Cl3 C5 1.771(8)
Cl4 C5 1.770(7)
C5 H5A 0.9900
C5 H5B 0.9900
Cl5 C6 1.776(9)
Cl6 C6 1.766(9)
C6 H6A 0.9900
C6 H6B 0.9900
